data_7202506
loop_
_publ_author_name
'Takizawa, Shin-ya'
'Sasaki, Yuka'
'Akhtaruzzaman, Md.'
'Echizen, Hidenori'
'Nishida, Jun-ichi'
'Iwata, Takeshi'
'Tokito, Shizuo'
'Yamashita, Yoshiro'

_publ_section_title
;
 Synthesis, characterization and electroluminescence properties of new
 iridium complexes based on cyclic phenylvinylpyridine derivatives:
 tuning of emission colour and efficiency by structural control
;
_journal_issue 9
_journal_name_full 'Journal of Materials Chemistry'
_journal_page_first 841
_journal_paper_doi 10.1039/b612633b
_journal_volume 17
_journal_year 2007
_chemical_formula_sum 'C49 H43 Cl3 Ir N3'
_chemical_formula_weight 972.48
_space_group_IT_number 61
_symmetry_cell_setting orthorhombic
_symmetry_Int_Tables_number 61
_symmetry_space_group_name_Hall '-P 2ac 2ab'
_symmetry_space_group_name_H-M 'P b c a'
_cell_angle_alpha 90
_cell_angle_beta 90
_cell_angle_gamma 90
_cell_formula_units_Z 8
_cell_length_a 15.87(2)
_cell_length_b 20.70(2)
_cell_length_c 24.37(3)
_cell_measurement_reflns_used 57160
_cell_measurement_temperature 93.2
_cell_measurement_theta_max 27.6
_cell_measurement_theta_min 3.1
_cell_volume 8006(16)
_computing_cell_refinement PROCESS-AUTO
_computing_data_collection PROCESS-AUTO
_computing_data_reduction 'teXsan Ver. 1.11'
_computing_publication_material 'teXsan Ver. 1.11'
_computing_structure_refinement 'teXsan Ver. 1.10'
_computing_structure_solution 'DIRDIF94 (PATTY)'
_diffrn_detector_area_resol_mean 10.00
_diffrn_measured_fraction_theta_full 0.9755
_diffrn_measured_fraction_theta_max 0.9755
_diffrn_measurement_device_type 'Rigaku RAXIS-RAPID Imaging Plate'
_diffrn_measurement_method \w
_diffrn_radiation_type 'Mo K\a'
_diffrn_radiation_wavelength 0.7107
_diffrn_reflns_av_R_equivalents 0.027
_diffrn_reflns_limit_h_max 20
_diffrn_reflns_limit_h_min -19
_diffrn_reflns_limit_k_max 26
_diffrn_reflns_limit_k_min -26
_diffrn_reflns_limit_l_max 31
_diffrn_reflns_limit_l_min -31
_diffrn_reflns_number 65766
_diffrn_reflns_theta_full 27.49
_diffrn_reflns_theta_max 27.49
_exptl_absorpt_coefficient_mu 3.585
_exptl_absorpt_correction_T_max 0.238
_exptl_absorpt_correction_T_min 0.141
_exptl_absorpt_correction_type multi-scan
_exptl_absorpt_process_details '(Higashi, 1995)'
_exptl_crystal_colour orange
_exptl_crystal_density_diffrn 1.614
_exptl_crystal_density_method 'not measured'
_exptl_crystal_description prism
_exptl_crystal_size_max 0.600
_exptl_crystal_size_mid 0.600
_exptl_crystal_size_min 0.400
_refine_diff_density_max 1.30
_refine_diff_density_min -1.00
_refine_ls_extinction_method none
_refine_ls_goodness_of_fit_ref 0.800
_refine_ls_hydrogen_treatment noref
_refine_ls_number_parameters 505
_refine_ls_number_reflns 8973
_refine_ls_R_factor_gt 0.0218
_refine_ls_shift/su_max 0.0041
_refine_ls_structure_factor_coef Fsqd
_refine_ls_weighting_details 'w = 1/[\s^2^(Fo^2^) + (0.01800(Max(Fo^2^,0) + 2Fc^2^)/3)^2^]'
_refine_ls_weighting_scheme calc
_refine_ls_wR_factor_ref 0.0479
_reflns_number_gt 6796
_reflns_number_total 8973
_reflns_threshold_expression F^2^>2.0\s(F^2^)
_cod_data_source_file b612633b.txt
_cod_data_source_block 6a
_cod_original_cell_volume 8004(51)
_cod_original_sg_symbol_H-M 'P 21/b 21/c 21/a'
_cod_original_formula_sum 'C49 H43 Cl3 Ir N3 '
_cod_database_code 7202506

loop_
_symmetry_equiv_pos_as_xyz
x,y,z
1/2+x,1/2-y,-z
-x,1/2+y,1/2-z
1/2-x,-y,1/2+z
-x,-y,-z
1/2-x,1/2+y,z
x,1/2-y,1/2+z
1/2+x,y,1/2-z

loop_
_atom_site_label
_atom_site_type_symbol
_atom_site_fract_x
_atom_site_fract_y
_atom_site_fract_z
_atom_site_U_iso_or_equiv
_atom_site_adp_type
_atom_site_occupancy
_atom_site_calc_flag
_atom_site_refinement_flags
_atom_site_disorder_assembly
_atom_site_disorder_group
Ir(1) Ir 0.240374(6) 0.234090(5) 0.139180(4) 0.01118(3) Uani 1.00 d . . .
Cl(1) Cl 0.75626(7) -0.03958(7) 0.15717(5) 0.0727(4) Uani 1.00 d . . .
Cl(2) Cl 0.63417(6) 0.05286(5) 0.11911(4) 0.0442(3) Uani 1.00 d . . .
Cl(3) Cl 0.61267(5) -0.00922(5) 0.22390(4) 0.0415(3) Uani 1.00 d . . .
N(1) N 0.1820(1) 0.1477(1) 0.11344(10) 0.0138(6) Uani 1.00 d . . .
N(2) N 0.1263(1) 0.28718(10) 0.13356(9) 0.0126(6) Uani 1.00 d . . .
N(3) N 0.2356(1) 0.21546(10) 0.22479(10) 0.0128(6) Uani 1.00 d . . .
C(1) C 0.1447(2) 0.1038(1) 0.1458(1) 0.0162(7) Uani 1.00 d . . .
C(2) C 0.1031(2) 0.0503(1) 0.1245(1) 0.0174(8) Uani 1.00 d . . .
C(3) C 0.1003(2) 0.0428(1) 0.0683(1) 0.0184(8) Uani 1.00 d . . .
C(4) C 0.1384(2) 0.0874(1) 0.0339(1) 0.0165(8) Uani 1.00 d . . .
C(5) C 0.1795(2) 0.1405(1) 0.0578(1) 0.0136(7) Uani 1.00 d . . .
C(6) C 0.1376(2) 0.0816(1) -0.0274(1) 0.0252(9) Uani 1.00 d . . .
C(7) C 0.1477(2) 0.1465(1) -0.0560(1) 0.0220(8) Uani 1.00 d . . .
C(8) C 0.2251(2) 0.1821(1) -0.0344(1) 0.0184(8) Uani 1.00 d . . .
C(9) C 0.2206(2) 0.1909(1) 0.0269(1) 0.0137(7) Uani 1.00 d . . .
C(10) C 0.2530(1) 0.2407(1) 0.0568(1) 0.0127(6) Uani 1.00 d . . .
C(11) C 0.2966(2) 0.2943(1) 0.0278(1) 0.0140(7) Uani 1.00 d . . .
C(12) C 0.3766(2) 0.2867(1) 0.0052(1) 0.0175(8) Uani 1.00 d . . .
C(13) C 0.4169(2) 0.3375(1) -0.0206(1) 0.0198(8) Uani 1.00 d . . .
C(14) C 0.3777(2) 0.3971(1) -0.0256(1) 0.0216(8) Uani 1.00 d . . .
C(15) C 0.2973(2) 0.4052(1) -0.0041(1) 0.0205(8) Uani 1.00 d . . .
C(16) C 0.2581(2) 0.3548(1) 0.0229(1) 0.0173(7) Uani 1.00 d . . .
C(17) C 0.0504(2) 0.2654(1) 0.1181(1) 0.0176(7) Uani 1.00 d . . .
C(18) C -0.0179(2) 0.3050(1) 0.1111(1) 0.0197(8) Uani 1.00 d . . .
C(19) C -0.0083(2) 0.3705(1) 0.1193(1) 0.0181(8) Uani 1.00 d . . .
C(20) C 0.0686(2) 0.3948(1) 0.1352(1) 0.0182(8) Uani 1.00 d . . .
C(21) C 0.1363(2) 0.3516(1) 0.1429(1) 0.0152(7) Uani 1.00 d . . .
C(22) C 0.0839(2) 0.4660(1) 0.1452(2) 0.0282(9) Uani 1.00 d . . .
C(23) C 0.1731(2) 0.4843(1) 0.1455(2) 0.041(1) Uani 1.00 d . . .
C(24) C 0.2318(2) 0.4412(1) 0.1745(2) 0.0318(10) Uani 1.00 d . . .
C(25) C 0.2203(2) 0.3711(1) 0.1591(1) 0.0175(8) Uani 1.00 d . . .
C(26) C 0.2799(2) 0.3243(1) 0.1581(1) 0.0116(7) Uani 1.00 d . . .
C(27) C 0.3683(2) 0.3413(1) 0.1731(1) 0.0139(7) Uani 1.00 d . . .
C(28) C 0.4188(2) 0.3771(1) 0.1375(1) 0.0159(7) Uani 1.00 d . . .
C(29) C 0.4999(2) 0.3951(1) 0.1527(1) 0.0186(8) Uani 1.00 d . . .
C(30) C 0.5330(2) 0.3766(1) 0.2024(1) 0.0202(8) Uani 1.00 d . . .
C(31) C 0.4839(2) 0.3400(1) 0.2377(1) 0.0189(8) Uani 1.00 d . . .
C(32) C 0.4023(2) 0.3231(1) 0.2232(1) 0.0165(7) Uani 1.00 d . . .
C(33) C 0.1784(2) 0.2369(1) 0.2606(1) 0.0187(8) Uani 1.00 d . . .
C(34) C 0.1842(2) 0.2266(1) 0.3161(1) 0.0244(9) Uani 1.00 d . . .
C(35) C 0.2521(2) 0.1909(1) 0.3361(1) 0.0227(8) Uani 1.00 d . . .
C(36) C 0.3120(2) 0.1678(1) 0.3002(1) 0.0188(8) Uani 1.00 d . . .
C(37) C 0.3030(2) 0.1814(1) 0.2439(1) 0.0143(7) Uani 1.00 d . . .
C(38) C 0.3875(2) 0.1288(2) 0.3186(1) 0.0282(9) Uani 1.00 d . . .
C(39) C 0.4205(2) 0.0861(2) 0.2728(1) 0.0290(9) Uani 1.00 d . . .
C(40) C 0.4411(2) 0.1267(1) 0.2221(1) 0.0201(8) Uani 1.00 d . . .
C(41) C 0.3646(2) 0.1644(1) 0.2029(1) 0.0144(7) Uani 1.00 d . . .
C(42) C 0.3499(2) 0.1855(1) 0.1513(1) 0.0144(7) Uani 1.00 d . . .
C(43) C 0.4115(2) 0.1697(1) 0.1072(1) 0.0142(7) Uani 1.00 d . . .
C(44) C 0.4877(2) 0.2025(1) 0.1026(1) 0.0183(8) Uani 1.00 d . . .
C(45) C 0.5449(2) 0.1863(1) 0.0617(1) 0.0214(8) Uani 1.00 d . . .
C(46) C 0.5272(2) 0.1376(1) 0.0250(1) 0.0231(9) Uani 1.00 d . . .
C(47) C 0.4515(2) 0.1045(1) 0.0289(1) 0.0201(8) Uani 1.00 d . . .
C(48) C 0.3945(2) 0.1208(1) 0.0694(1) 0.0164(8) Uani 1.00 d . . .
C(49) C 0.6854(2) 0.0210(2) 0.1766(2) 0.0315(10) Uani 1.00 d . . .
H(1) H 0.1474 0.1091 0.1849 0.0182 Uiso 1.00 calc . . .
H(2) H 0.0751 0.0198 0.1483 0.0216 Uiso 1.00 calc . . .
H(3) H 0.0718 0.0060 0.0524 0.0218 Uiso 1.00 calc . . .
H(4) H 0.1825 0.0540 -0.0389 0.0300 Uiso 1.00 calc . . .
H(5) H 0.0854 0.0626 -0.0385 0.0300 Uiso 1.00 calc . . .
H(6) H 0.1522 0.1408 -0.0944 0.0264 Uiso 1.00 calc . . .
H(7) H 0.0987 0.1727 -0.0485 0.0264 Uiso 1.00 calc . . .
H(8) H 0.2740 0.1573 -0.0435 0.0226 Uiso 1.00 calc . . .
H(9) H 0.2292 0.2232 -0.0519 0.0226 Uiso 1.00 calc . . .
H(10) H 0.4044 0.2455 0.0077 0.0211 Uiso 1.00 calc . . .
H(11) H 0.4723 0.3320 -0.0356 0.0248 Uiso 1.00 calc . . .
H(12) H 0.4061 0.4322 -0.0435 0.0249 Uiso 1.00 calc . . .
H(13) H 0.2685 0.4459 -0.0082 0.0249 Uiso 1.00 calc . . .
H(14) H 0.2035 0.3609 0.0389 0.0209 Uiso 1.00 calc . . .
H(15) H 0.0435 0.2196 0.1120 0.0210 Uiso 1.00 calc . . .
H(16) H -0.0716 0.2870 0.1008 0.0249 Uiso 1.00 calc . . .
H(17) H -0.0553 0.3991 0.1135 0.0225 Uiso 1.00 calc . . .
H(18) H 0.0530 0.4907 0.1191 0.0365 Uiso 1.00 calc . . .
H(19) H 0.0617 0.4769 0.1814 0.0365 Uiso 1.00 calc . . .
H(20) H 0.1923 0.4840 0.1061 0.0423 Uiso 1.00 calc . . .
H(21) H 0.1807 0.5277 0.1573 0.0423 Uiso 1.00 calc . . .
H(22) H 0.2887 0.4535 0.1696 0.0363 Uiso 1.00 calc . . .
H(23) H 0.2191 0.4457 0.2138 0.0363 Uiso 1.00 calc . . .
H(24) H 0.3970 0.3898 0.1021 0.0184 Uiso 1.00 calc . . .
H(25) H 0.5329 0.4215 0.1279 0.0228 Uiso 1.00 calc . . .
H(26) H 0.5893 0.3886 0.2127 0.0235 Uiso 1.00 calc . . .
H(27) H 0.5062 0.3259 0.2720 0.0229 Uiso 1.00 calc . . .
H(28) H 0.3687 0.2982 0.2485 0.0215 Uiso 1.00 calc . . .
H(29) H 0.1306 0.2610 0.2467 0.0223 Uiso 1.00 calc . . .
H(30) H 0.1427 0.2436 0.3408 0.0295 Uiso 1.00 calc . . .
H(31) H 0.2568 0.1826 0.3745 0.0279 Uiso 1.00 calc . . .
H(32) H 0.4310 0.1573 0.3300 0.0338 Uiso 1.00 calc . . .
H(33) H 0.3716 0.1023 0.3492 0.0338 Uiso 1.00 calc . . .
H(34) H 0.4697 0.0636 0.2848 0.0324 Uiso 1.00 calc . . .
H(35) H 0.3785 0.0546 0.2633 0.0324 Uiso 1.00 calc . . .
H(36) H 0.4851 0.1560 0.2312 0.0239 Uiso 1.00 calc . . .
H(37) H 0.4599 0.0990 0.1933 0.0239 Uiso 1.00 calc . . .
H(38) H 0.5000 0.2368 0.1281 0.0234 Uiso 1.00 calc . . .
H(39) H 0.5973 0.2095 0.0590 0.0272 Uiso 1.00 calc . . .
H(40) H 0.5670 0.1270 -0.0033 0.0268 Uiso 1.00 calc . . .
H(41) H 0.4391 0.0702 0.0037 0.0252 Uiso 1.00 calc . . .
H(42) H 0.3420 0.0980 0.0714 0.0202 Uiso 1.00 calc . . .
H(43) H 0.7172 0.0552 0.1941 0.0374 Uiso 1.00 calc . . .

loop_
_atom_site_aniso_label
_atom_site_aniso_U_11
_atom_site_aniso_U_22
_atom_site_aniso_U_33
_atom_site_aniso_U_12
_atom_site_aniso_U_13
_atom_site_aniso_U_23
Ir(1) 0.01118(5) 0.01126(5) 0.01111(6) -0.00055(4) -0.00021(5) -0.00035(5)
Cl(1) 0.0634(7) 0.1084(10) 0.0461(7) 0.0542(7) 0.0022(6) -0.0082(7)
Cl(2) 0.0401(5) 0.0518(6) 0.0408(6) -0.0067(4) -0.0063(4) 0.0214(5)
Cl(3) 0.0326(5) 0.0627(6) 0.0292(5) -0.0002(4) -0.0022(4) 0.0107(5)
N(1) 0.012(1) 0.013(1) 0.017(1) -0.0005(9) 0.001(1) 0.002(1)
N(2) 0.014(1) 0.013(1) 0.011(1) -0.0013(8) 0.001(1) -0.0002(10)
N(3) 0.012(1) 0.013(1) 0.014(1) -0.0003(8) -0.0005(10) -0.0014(9)
C(1) 0.016(1) 0.016(1) 0.017(2) 0.003(1) 0.000(1) 0.000(1)
C(2) 0.017(1) 0.013(1) 0.022(2) -0.002(1) 0.002(1) 0.003(1)
C(3) 0.019(1) 0.014(1) 0.022(2) -0.001(1) -0.003(1) -0.002(1)
C(4) 0.019(1) 0.014(1) 0.016(2) 0.002(1) -0.004(1) -0.002(1)
C(5) 0.012(1) 0.012(1) 0.017(2) 0.002(1) -0.002(1) 0.002(1)
C(6) 0.039(2) 0.020(2) 0.016(2) -0.006(1) -0.007(1) -0.001(1)
C(7) 0.032(2) 0.019(2) 0.015(2) -0.005(1) -0.007(1) 0.000(1)
C(8) 0.025(2) 0.018(1) 0.013(2) 0.001(1) -0.002(1) 0.002(1)
C(9) 0.013(1) 0.013(1) 0.015(2) 0.001(1) -0.001(1) 0.002(1)
C(10) 0.005(1) 0.015(1) 0.017(1) 0.001(1) -0.003(1) 0.006(1)
C(11) 0.015(1) 0.016(1) 0.011(2) 0.000(1) -0.005(1) -0.002(1)
C(12) 0.021(1) 0.017(1) 0.014(2) 0.001(1) 0.000(1) 0.000(1)
C(13) 0.021(1) 0.024(2) 0.015(2) 0.000(1) 0.004(1) -0.001(1)
C(14) 0.034(2) 0.018(2) 0.013(2) -0.010(1) 0.001(1) 0.003(1)
C(15) 0.027(2) 0.014(1) 0.020(2) 0.003(1) -0.001(1) 0.003(1)
C(16) 0.017(1) 0.019(1) 0.016(2) 0.001(1) -0.001(1) 0.002(1)
C(17) 0.018(1) 0.019(1) 0.016(2) -0.004(1) 0.000(1) -0.003(1)
C(18) 0.013(1) 0.028(2) 0.018(2) 0.001(1) -0.003(1) -0.004(1)
C(19) 0.017(1) 0.024(2) 0.014(2) 0.006(1) 0.001(1) 0.001(1)
C(20) 0.019(1) 0.019(1) 0.017(2) 0.000(1) 0.001(1) 0.003(1)
C(21) 0.013(1) 0.017(1) 0.016(2) 0.002(1) 0.003(1) 0.001(1)
C(22) 0.018(2) 0.016(1) 0.051(3) 0.008(1) -0.001(2) 0.001(2)
C(23) 0.035(2) 0.018(2) 0.069(3) 0.005(1) -0.022(2) -0.008(2)
C(24) 0.021(2) 0.017(2) 0.058(3) 0.000(1) -0.008(2) -0.005(2)
C(25) 0.017(1) 0.014(1) 0.022(2) 0.000(1) -0.002(1) -0.001(1)
C(26) 0.009(1) 0.014(1) 0.012(1) -0.002(1) 0.000(1) 0.005(1)
C(27) 0.012(1) 0.011(1) 0.018(2) 0.003(1) 0.000(1) -0.004(1)
C(28) 0.016(1) 0.013(1) 0.018(2) 0.001(1) -0.001(1) -0.003(1)
C(29) 0.015(1) 0.017(1) 0.024(2) -0.002(1) 0.005(1) 0.000(1)
C(30) 0.011(1) 0.020(2) 0.029(2) -0.001(1) -0.003(1) -0.007(1)
C(31) 0.019(1) 0.020(1) 0.018(2) 0.003(1) -0.005(1) -0.003(1)
C(32) 0.019(1) 0.014(1) 0.016(2) -0.001(1) 0.002(1) -0.002(1)
C(33) 0.013(1) 0.021(1) 0.022(2) 0.000(1) 0.003(1) 0.000(1)
C(34) 0.027(2) 0.029(2) 0.017(2) 0.003(1) 0.007(1) -0.003(1)
C(35) 0.028(2) 0.025(2) 0.015(2) -0.003(1) 0.000(1) 0.001(1)
C(36) 0.023(2) 0.019(1) 0.015(2) -0.003(1) -0.001(1) -0.001(1)
C(37) 0.018(1) 0.011(1) 0.014(2) -0.004(1) 0.001(1) 0.000(1)
C(38) 0.033(2) 0.038(2) 0.014(2) 0.010(1) -0.003(1) 0.004(2)
C(39) 0.029(2) 0.038(2) 0.020(2) 0.009(1) -0.003(1) 0.005(2)
C(40) 0.019(1) 0.026(2) 0.016(2) 0.004(1) -0.002(1) -0.002(1)
C(41) 0.016(1) 0.013(1) 0.015(2) -0.003(1) 0.000(1) -0.001(1)
C(42) 0.018(1) 0.007(1) 0.018(2) -0.003(1) 0.000(1) -0.003(1)
C(43) 0.014(1) 0.016(1) 0.014(2) 0.003(1) -0.001(1) 0.004(1)
C(44) 0.018(1) 0.018(1) 0.019(2) 0.000(1) -0.001(1) -0.001(1)
C(45) 0.013(1) 0.027(2) 0.024(2) 0.000(1) 0.003(1) 0.005(1)
C(46) 0.021(2) 0.034(2) 0.015(2) 0.008(1) 0.006(1) 0.004(1)
C(47) 0.022(2) 0.022(2) 0.015(2) 0.005(1) 0.000(1) -0.001(1)
C(48) 0.015(1) 0.016(1) 0.018(2) -0.002(1) 0.000(1) 0.006(1)
C(49) 0.024(2) 0.035(2) 0.035(2) -0.003(1) -0.004(2) 0.002(2)

loop_
_atom_type_symbol
_atom_type_description
_atom_type_scat_dispersion_real
_atom_type_scat_dispersion_imag
_atom_type_scat_source
C C 0.003 0.002
;International Tables for Crystallography
(1992, Vol. C, Tables 4.2.6.8 and 6.1.1.1)
;
H H 0.000 0.000
;International Tables for Crystallography
(1992, Vol. C, Table 6.1.1.2)
;
N N 0.006 0.003
;International Tables for Crystallography
(1992, Vol. C, Tables 4.2.6.8 and 6.1.1.1)
;
Ir Ir -1.444 7.990
;International Tables for Crystallography
(1992, Vol. C, Tables 4.2.6.8 and 6.1.1.1)
;
Cl Cl 0.148 0.159
;International Tables for Crystallography
(1992, Vol. C, Tables 4.2.6.8 and 6.1.1.1)
;

loop_
_geom_angle_atom_site_label_1
_geom_angle_atom_site_label_2
_geom_angle_atom_site_label_3
_geom_angle
_geom_angle_site_symmetry_1
_geom_angle_site_symmetry_2
_geom_angle_site_symmetry_3
_geom_angle_publ_flag
N(1) Ir(1) N(2) 92.60(9) . . . yes
N(1) Ir(1) N(3) 97.05(8) . . . yes
N(1) Ir(1) C(10) 78.79(10) . . . yes
N(1) Ir(1) C(26) 170.56(9) . . . yes
N(1) Ir(1) C(42) 90.0(1) . . . yes
N(2) Ir(1) N(3) 97.31(8) . . . yes
N(2) Ir(1) C(10) 89.17(9) . . . yes
N(2) Ir(1) C(26) 78.53(10) . . . yes
N(2) Ir(1) C(42) 175.1(1) . . . yes
N(3) Ir(1) C(10) 172.49(9) . . . yes
N(3) Ir(1) C(26) 87.40(9) . . . yes
N(3) Ir(1) C(42) 78.27(10) . . . yes
C(10) Ir(1) C(26) 97.7(1) . . . yes
C(10) Ir(1) C(42) 95.4(1) . . . yes
C(26) Ir(1) C(42) 99.1(1) . . . yes
Ir(1) N(1) C(1) 126.4(2) . . . yes
Ir(1) N(1) C(5) 113.6(2) . . . yes
C(1) N(1) C(5) 119.8(2) . . . yes
Ir(1) N(2) C(17) 127.6(2) . . . yes
Ir(1) N(2) C(21) 113.4(2) . . . yes
C(17) N(2) C(21) 118.8(2) . . . yes
Ir(1) N(3) C(33) 127.3(2) . . . yes
Ir(1) N(3) C(37) 113.7(2) . . . yes
C(33) N(3) C(37) 118.9(2) . . . yes
N(1) C(1) C(2) 122.1(3) . . . yes
N(1) C(1) H(1) 119.0 . . . no
C(2) C(1) H(1) 118.9 . . . no
C(1) C(2) C(3) 118.3(3) . . . yes
C(1) C(2) H(2) 121.1 . . . no
C(3) C(2) H(2) 120.5 . . . no
C(2) C(3) C(4) 120.9(3) . . . yes
C(2) C(3) H(3) 120.2 . . . no
C(4) C(3) H(3) 118.9 . . . no
C(3) C(4) C(5) 118.1(3) . . . yes
C(3) C(4) C(6) 123.3(3) . . . yes
C(5) C(4) C(6) 118.7(3) . . . yes
N(1) C(5) C(4) 120.8(3) . . . yes
N(1) C(5) C(9) 115.3(2) . . . yes
C(4) C(5) C(9) 123.9(3) . . . yes
C(4) C(6) C(7) 112.7(2) . . . yes
C(4) C(6) H(4) 109.5 . . . no
C(4) C(6) H(5) 108.8 . . . no
C(7) C(6) H(4) 108.4 . . . no
C(7) C(6) H(5) 108.9 . . . no
H(4) C(6) H(5) 108.4 . . . no
C(6) C(7) C(8) 110.6(2) . . . yes
C(6) C(7) H(6) 110.6 . . . no
C(6) C(7) H(7) 108.9 . . . no
C(8) C(7) H(6) 109.9 . . . no
C(8) C(7) H(7) 108.1 . . . no
H(6) C(7) H(7) 108.6 . . . no
C(7) C(8) C(9) 111.2(2) . . . yes
C(7) C(8) H(8) 108.2 . . . no
C(7) C(8) H(9) 109.4 . . . no
C(9) C(8) H(8) 109.5 . . . no
C(9) C(8) H(9) 109.8 . . . no
H(8) C(8) H(9) 108.6 . . . no
C(5) C(9) C(8) 116.9(2) . . . yes
C(5) C(9) C(10) 115.9(3) . . . yes
C(8) C(9) C(10) 127.1(2) . . . yes
Ir(1) C(10) C(9) 116.3(2) . . . yes
Ir(1) C(10) C(11) 124.7(2) . . . yes
C(9) C(10) C(11) 119.0(2) . . . yes
C(10) C(11) C(12) 121.9(2) . . . yes
C(10) C(11) C(16) 120.4(2) . . . yes
C(12) C(11) C(16) 117.7(3) . . . yes
C(11) C(12) C(13) 121.0(3) . . . yes
C(11) C(12) H(10) 119.6 . . . no
C(13) C(12) H(10) 119.4 . . . no
C(12) C(13) C(14) 120.6(3) . . . yes
C(12) C(13) H(11) 120.4 . . . no
C(14) C(13) H(11) 119.0 . . . no
C(13) C(14) C(15) 119.1(3) . . . yes
C(13) C(14) H(12) 120.3 . . . no
C(15) C(14) H(12) 120.6 . . . no
C(14) C(15) C(16) 120.1(3) . . . yes
C(14) C(15) H(13) 120.2 . . . no
C(16) C(15) H(13) 119.7 . . . no
C(11) C(16) C(15) 121.4(3) . . . yes
C(11) C(16) H(14) 118.5 . . . no
C(15) C(16) H(14) 120.1 . . . no
N(2) C(17) C(18) 123.0(3) . . . yes
N(2) C(17) H(15) 118.5 . . . no
C(18) C(17) H(15) 118.6 . . . no
C(17) C(18) C(19) 118.9(2) . . . yes
C(17) C(18) H(16) 120.1 . . . no
C(19) C(18) H(16) 121.0 . . . no
C(18) C(19) C(20) 120.0(2) . . . yes
C(18) C(19) H(17) 119.9 . . . no
C(20) C(19) H(17) 120.1 . . . no
C(19) C(20) C(21) 118.7(3) . . . yes
C(19) C(20) C(22) 123.0(2) . . . yes
C(21) C(20) C(22) 118.2(2) . . . yes
N(2) C(21) C(20) 120.6(2) . . . yes
N(2) C(21) C(25) 115.3(2) . . . yes
C(20) C(21) C(25) 124.1(2) . . . yes
C(20) C(22) C(23) 114.1(2) . . . yes
C(20) C(22) H(18) 109.4 . . . no
C(20) C(22) H(19) 108.3 . . . no
C(23) C(22) H(18) 111.2 . . . no
C(23) C(22) H(19) 106.5 . . . no
H(18) C(22) H(19) 107.0 . . . no
C(22) C(23) C(24) 117.1(3) . . . yes
C(22) C(23) H(20) 106.6 . . . no
C(22) C(23) H(21) 111.7 . . . no
C(24) C(23) H(20) 105.2 . . . no
C(24) C(23) H(21) 110.4 . . . no
H(20) C(23) H(21) 104.8 . . . no
C(23) C(24) C(25) 112.8(3) . . . yes
C(23) C(24) H(22) 112.4 . . . no
C(23) C(24) H(23) 106.3 . . . no
C(25) C(24) H(22) 110.0 . . . no
C(25) C(24) H(23) 108.0 . . . no
H(22) C(24) H(23) 107.1 . . . no
C(21) C(25) C(24) 116.6(2) . . . yes
C(21) C(25) C(26) 116.0(2) . . . yes
C(24) C(25) C(26) 127.5(3) . . . yes
Ir(1) C(26) C(25) 116.6(2) . . . yes
Ir(1) C(26) C(27) 124.4(2) . . . yes
C(25) C(26) C(27) 118.9(2) . . . yes
C(26) C(27) C(28) 120.9(3) . . . yes
C(26) C(27) C(32) 121.1(2) . . . yes
C(28) C(27) C(32) 118.0(2) . . . yes
C(27) C(28) C(29) 120.6(3) . . . yes
C(27) C(28) H(24) 119.6 . . . no
C(29) C(28) H(24) 119.8 . . . no
C(28) C(29) C(30) 120.9(3) . . . yes
C(28) C(29) H(25) 119.1 . . . no
C(30) C(29) H(25) 120.0 . . . no
C(29) C(30) C(31) 119.1(3) . . . yes
C(29) C(30) H(26) 120.9 . . . no
C(31) C(30) H(26) 120.1 . . . no
C(30) C(31) C(32) 120.2(3) . . . yes
C(30) C(31) H(27) 120.3 . . . no
C(32) C(31) H(27) 119.5 . . . no
C(27) C(32) C(31) 121.3(3) . . . yes
C(27) C(32) H(28) 119.6 . . . no
C(31) C(32) H(28) 119.1 . . . no
N(3) C(33) C(34) 123.1(3) . . . yes
N(3) C(33) H(29) 118.4 . . . no
C(34) C(33) H(29) 118.6 . . . no
C(33) C(34) C(35) 118.7(3) . . . yes
C(33) C(34) H(30) 121.1 . . . no
C(35) C(34) H(30) 120.2 . . . no
C(34) C(35) C(36) 119.6(3) . . . yes
C(34) C(35) H(31) 120.0 . . . no
C(36) C(35) H(31) 120.4 . . . no
C(35) C(36) C(37) 118.7(3) . . . yes
C(35) C(36) C(38) 122.9(3) . . . yes
C(37) C(36) C(38) 118.4(3) . . . yes
N(3) C(37) C(36) 121.0(3) . . . yes
N(3) C(37) C(41) 114.9(3) . . . yes
C(36) C(37) C(41) 124.0(2) . . . yes
C(36) C(38) C(39) 111.5(3) . . . yes
C(36) C(38) H(32) 109.4 . . . no
C(36) C(38) H(33) 109.1 . . . no
C(39) C(38) H(32) 109.0 . . . no
C(39) C(38) H(33) 109.2 . . . no
H(32) C(38) H(33) 108.7 . . . no
C(38) C(39) C(40) 110.3(2) . . . yes
C(38) C(39) H(34) 109.9 . . . no
C(38) C(39) H(35) 109.4 . . . no
C(40) C(39) H(34) 109.9 . . . no
C(40) C(39) H(35) 109.2 . . . no
H(34) C(39) H(35) 108.1 . . . no
C(39) C(40) C(41) 111.1(2) . . . yes
C(39) C(40) H(36) 108.6 . . . no
C(39) C(40) H(37) 109.2 . . . no
C(41) C(40) H(36) 109.4 . . . no
C(41) C(40) H(37) 109.4 . . . no
H(36) C(40) H(37) 109.1 . . . no
C(37) C(41) C(40) 117.0(3) . . . yes
C(37) C(41) C(42) 116.7(2) . . . yes
C(40) C(41) C(42) 126.3(3) . . . yes
Ir(1) C(42) C(41) 116.4(2) . . . yes
Ir(1) C(42) C(43) 124.4(2) . . . yes
C(41) C(42) C(43) 119.1(2) . . . yes
C(42) C(43) C(44) 121.4(3) . . . yes
C(42) C(43) C(48) 120.6(2) . . . yes
C(44) C(43) C(48) 118.0(3) . . . yes
C(43) C(44) C(45) 120.5(3) . . . yes
C(43) C(44) H(38) 119.0 . . . no
C(45) C(44) H(38) 120.5 . . . no
C(44) C(45) C(46) 120.6(3) . . . yes
C(44) C(45) H(39) 119.4 . . . no
C(46) C(45) H(39) 120.0 . . . no
C(45) C(46) C(47) 119.6(3) . . . yes
C(45) C(46) H(40) 120.1 . . . no
C(47) C(46) H(40) 120.3 . . . no
C(46) C(47) C(48) 119.8(3) . . . yes
C(46) C(47) H(41) 120.0 . . . no
C(48) C(47) H(41) 120.2 . . . no
C(43) C(48) C(47) 121.5(2) . . . yes
C(43) C(48) H(42) 119.5 . . . no
C(47) C(48) H(42) 119.1 . . . no
Cl(1) C(49) Cl(2) 110.7(2) . . . yes
Cl(1) C(49) Cl(3) 110.3(2) . . . yes
Cl(1) C(49) H(43) 108.0 . . . no
Cl(2) C(49) Cl(3) 110.9(2) . . . yes
Cl(2) C(49) H(43) 108.7 . . . no
Cl(3) C(49) H(43) 108.3 . . . no

loop_
_geom_bond_atom_site_label_1
_geom_bond_atom_site_label_2
_geom_bond_distance
_geom_bond_site_symmetry_1
_geom_bond_site_symmetry_2
_geom_bond_publ_flag
Ir(1) N(1) 2.109(2) . . yes
Ir(1) N(2) 2.122(3) . . yes
Ir(1) N(3) 2.123(2) . . yes
Ir(1) C(10) 2.022(3) . . yes
Ir(1) C(26) 2.023(3) . . yes
Ir(1) C(42) 2.029(3) . . yes
Cl(1) C(49) 1.750(3) . . yes
Cl(2) C(49) 1.748(4) . . yes
Cl(3) C(49) 1.747(4) . . yes
N(1) C(1) 1.341(3) . . yes
N(1) C(5) 1.364(4) . . yes
N(2) C(17) 1.339(3) . . yes
N(2) C(21) 1.362(3) . . yes
N(3) C(33) 1.336(3) . . yes
N(3) C(37) 1.363(3) . . yes
C(1) C(2) 1.388(4) . . yes
C(1) H(1) 0.961 . . no
C(2) C(3) 1.379(4) . . yes
C(2) H(2) 0.965 . . no
C(3) C(4) 1.385(4) . . yes
C(3) H(3) 0.968 . . no
C(4) C(5) 1.406(4) . . yes
C(4) C(6) 1.497(4) . . yes
C(5) C(9) 1.442(4) . . yes
C(6) C(7) 1.521(4) . . yes
C(6) H(4) 0.956 . . no
C(6) H(5) 0.957 . . no
C(7) C(8) 1.527(4) . . yes
C(7) H(6) 0.946 . . no
C(7) H(7) 0.964 . . no
C(8) C(9) 1.505(4) . . yes
C(8) H(8) 0.957 . . no
C(8) H(9) 0.953 . . no
C(9) C(10) 1.364(4) . . yes
C(10) C(11) 1.486(4) . . yes
C(11) C(12) 1.393(4) . . yes
C(11) C(16) 1.399(4) . . yes
C(12) C(13) 1.383(4) . . yes
C(12) H(10) 0.962 . . no
C(13) C(14) 1.385(4) . . yes
C(13) H(11) 0.959 . . no
C(14) C(15) 1.391(4) . . yes
C(14) H(12) 0.960 . . no
C(15) C(16) 1.381(4) . . yes
C(15) H(13) 0.963 . . no
C(16) H(14) 0.958 . . no
C(17) C(18) 1.371(4) . . yes
C(17) H(15) 0.964 . . no
C(18) C(19) 1.378(4) . . yes
C(18) H(16) 0.963 . . no
C(19) C(20) 1.376(4) . . yes
C(19) H(17) 0.963 . . no
C(20) C(21) 1.411(4) . . yes
C(20) C(22) 1.513(4) . . yes
C(21) C(25) 1.447(4) . . yes
C(22) C(23) 1.465(4) . . yes
C(22) H(18) 0.954 . . no
C(22) H(19) 0.975 . . no
C(23) C(24) 1.470(4) . . yes
C(23) H(20) 1.007 . . no
C(23) H(21) 0.950 . . no
C(24) C(25) 1.509(4) . . yes
C(24) H(22) 0.946 . . no
C(24) H(23) 0.982 . . no
C(25) C(26) 1.355(4) . . yes
C(26) C(27) 1.492(4) . . yes
C(27) C(28) 1.394(4) . . yes
C(27) C(32) 1.387(4) . . yes
C(28) C(29) 1.390(4) . . yes
C(28) H(24) 0.966 . . no
C(29) C(30) 1.374(4) . . yes
C(29) H(25) 0.966 . . no
C(30) C(31) 1.387(4) . . yes
C(30) H(26) 0.962 . . no
C(31) C(32) 1.387(4) . . yes
C(31) H(27) 0.954 . . no
C(32) H(28) 0.964 . . no
C(33) C(34) 1.371(4) . . yes
C(33) H(29) 0.968 . . no
C(34) C(35) 1.394(4) . . yes
C(34) H(30) 0.961 . . no
C(35) C(36) 1.377(4) . . yes
C(35) H(31) 0.955 . . no
C(36) C(37) 1.408(4) . . yes
C(36) C(38) 1.513(4) . . yes
C(37) C(41) 1.441(4) . . yes
C(38) C(39) 1.518(4) . . yes
C(38) H(32) 0.950 . . no
C(38) H(33) 0.960 . . no
C(39) C(40) 1.529(4) . . yes
C(39) H(34) 0.955 . . no
C(39) H(35) 0.961 . . no
C(40) C(41) 1.518(4) . . yes
C(40) H(36) 0.951 . . no
C(40) H(37) 0.953 . . no
C(41) C(42) 1.350(4) . . yes
C(42) C(43) 1.491(4) . . yes
C(43) C(44) 1.391(4) . . yes
C(43) C(48) 1.395(4) . . yes
C(44) C(45) 1.390(4) . . yes
C(44) H(38) 0.964 . . no
C(45) C(46) 1.375(4) . . yes
C(45) H(39) 0.962 . . no
C(46) C(47) 1.387(4) . . yes
C(46) H(40) 0.961 . . no
C(47) C(48) 1.380(4) . . yes
C(47) H(41) 0.961 . . no
C(48) H(42) 0.959 . . no
C(49) H(43) 0.970 . . no

loop_
_geom_contact_atom_site_label_1
_geom_contact_atom_site_label_2
_geom_contact_distance
_geom_contact_site_symmetry_1
_geom_contact_site_symmetry_2
_geom_contact_publ_flag
Cl(2) C(46) 3.349(3) . . ?
Cl(2) C(45) 3.405(3) . . ?
Cl(2) C(35) 3.587(3) . 8_555 ?
C(7) C(29) 3.433(4) . 2_455 ?
C(18) C(46) 3.596(4) . 2_455 ?
C(19) C(31) 3.544(4) . 8_455 ?
C(19) C(46) 3.565(4) . 2_455 ?
C(20) C(31) 3.563(4) . 8_455 ?
C(23) C(48) 3.546(4) . 6_555 ?

loop_
_geom_torsion_atom_site_label_1
_geom_torsion_atom_site_label_2
_geom_torsion_atom_site_label_3
_geom_torsion_atom_site_label_4
_geom_torsion
_geom_torsion_site_symmetry_1
_geom_torsion_site_symmetry_2
_geom_torsion_site_symmetry_3
_geom_torsion_site_symmetry_4
_geom_torsion_publ_flag
Ir(1) N(1) C(1) C(2) 175.7(2) . . . . yes
Ir(1) N(1) C(5) C(4) -176.3(2) . . . . yes
Ir(1) N(1) C(5) C(9) 3.2(3) . . . . yes
Ir(1) N(2) C(17) C(18) -173.9(2) . . . . yes
Ir(1) N(2) C(21) C(20) 173.3(2) . . . . yes
Ir(1) N(2) C(21) C(25) -4.7(3) . . . . yes
Ir(1) N(3) C(33) C(34) -174.6(2) . . . . yes
Ir(1) N(3) C(37) C(36) 176.7(2) . . . . yes
Ir(1) N(3) C(37) C(41) 0.0(3) . . . . yes
Ir(1) C(10) C(9) C(5) 1.5(3) . . . . yes
Ir(1) C(10) C(9) C(8) -176.8(2) . . . . yes
Ir(1) C(10) C(11) C(12) 104.5(3) . . . . yes
Ir(1) C(10) C(11) C(16) -74.9(3) . . . . yes
Ir(1) C(26) C(25) C(21) -4.0(4) . . . . yes
Ir(1) C(26) C(25) C(24) 176.9(3) . . . . yes
Ir(1) C(26) C(27) C(28) 109.5(3) . . . . yes
Ir(1) C(26) C(27) C(32) -71.7(3) . . . . yes
Ir(1) C(42) C(41) C(37) -2.9(3) . . . . yes
Ir(1) C(42) C(41) C(40) 179.5(2) . . . . yes
Ir(1) C(42) C(43) C(44) 106.2(3) . . . . yes
Ir(1) C(42) C(43) C(48) -74.4(3) . . . . yes
N(1) Ir(1) N(2) C(17) -0.2(2) . . . . yes
N(1) Ir(1) N(2) C(21) -174.6(2) . . . . yes
N(1) Ir(1) N(3) C(33) -97.5(2) . . . . yes
N(1) Ir(1) N(3) C(37) 87.4(2) . . . . yes
N(1) Ir(1) C(10) C(9) 0.2(2) . . . . yes
N(1) Ir(1) C(10) C(11) -178.0(2) . . . . yes
N(1) Ir(1) C(26) C(25) 21.5(7) . . . . yes
N(1) Ir(1) C(26) C(27) -161.3(5) . . . . yes
N(1) Ir(1) C(42) C(41) -95.0(2) . . . . yes
N(1) Ir(1) C(42) C(43) 82.1(2) . . . . yes
N(1) C(1) C(2) C(3) -0.1(4) . . . . yes
N(1) C(5) C(4) C(3) 0.3(4) . . . . yes
N(1) C(5) C(4) C(6) -179.8(2) . . . . yes
N(1) C(5) C(9) C(8) 175.3(2) . . . . yes
N(1) C(5) C(9) C(10) -3.1(3) . . . . yes
N(2) Ir(1) N(1) C(1) -89.0(2) . . . . yes
N(2) Ir(1) N(1) C(5) 86.8(2) . . . . yes
N(2) Ir(1) N(3) C(33) -4.0(2) . . . . yes
N(2) Ir(1) N(3) C(37) -179.1(2) . . . . yes
N(2) Ir(1) C(10) C(9) -92.6(2) . . . . yes
N(2) Ir(1) C(10) C(11) 89.1(2) . . . . yes
N(2) Ir(1) C(26) C(25) 1.1(2) . . . . yes
N(2) Ir(1) C(26) C(27) 178.3(2) . . . . yes
N(2) Ir(1) C(42) C(41) 26(1) . . . . yes
N(2) Ir(1) C(42) C(43) -156.0(9) . . . . yes
N(2) C(17) C(18) C(19) 1.2(5) . . . . yes
N(2) C(21) C(20) C(19) 1.6(5) . . . . yes
N(2) C(21) C(20) C(22) -178.9(3) . . . . yes
N(2) C(21) C(25) C(24) -175.0(3) . . . . yes
N(2) C(21) C(25) C(26) 5.8(4) . . . . yes
N(3) Ir(1) N(1) C(1) 8.7(2) . . . . yes
N(3) Ir(1) N(1) C(5) -175.5(2) . . . . yes
N(3) Ir(1) N(2) C(17) -97.7(2) . . . . yes
N(3) Ir(1) N(2) C(21) 87.9(2) . . . . yes
N(3) Ir(1) C(10) C(9) 57.1(7) . . . . yes
N(3) Ir(1) C(10) C(11) -121.2(6) . . . . yes
N(3) Ir(1) C(26) C(25) -96.9(2) . . . . yes
N(3) Ir(1) C(26) C(27) 80.3(2) . . . . yes
N(3) Ir(1) C(42) C(41) 2.2(2) . . . . yes
N(3) Ir(1) C(42) C(43) 179.3(2) . . . . yes
N(3) C(33) C(34) C(35) -1.3(5) . . . . yes
N(3) C(37) C(36) C(35) -1.5(4) . . . . yes
N(3) C(37) C(36) C(38) 179.0(2) . . . . yes
N(3) C(37) C(41) C(40) 179.7(2) . . . . yes
N(3) C(37) C(41) C(42) 1.8(3) . . . . yes
C(1) N(1) Ir(1) C(10) -177.6(2) . . . . yes
C(1) N(1) Ir(1) C(26) -109.0(6) . . . . yes
C(1) N(1) Ir(1) C(42) 86.9(2) . . . . yes
C(1) N(1) C(5) C(4) -0.2(4) . . . . yes
C(1) N(1) C(5) C(9) 179.2(2) . . . . yes
C(1) C(2) C(3) C(4) 0.2(4) . . . . yes
C(2) C(1) N(1) C(5) 0.1(4) . . . . yes
C(2) C(3) C(4) C(5) -0.3(4) . . . . yes
C(2) C(3) C(4) C(6) 179.8(3) . . . . yes
C(3) C(4) C(5) C(9) -179.1(2) . . . . yes
C(3) C(4) C(6) C(7) 155.0(3) . . . . yes
C(4) C(5) C(9) C(8) -5.2(4) . . . . yes
C(4) C(5) C(9) C(10) 176.3(2) . . . . yes
C(4) C(6) C(7) C(8) 52.5(3) . . . . yes
C(5) N(1) Ir(1) C(10) -1.9(2) . . . . yes
C(5) N(1) Ir(1) C(26) 66.8(6) . . . . yes
C(5) N(1) Ir(1) C(42) -97.3(2) . . . . yes
C(5) C(4) C(6) C(7) -24.9(4) . . . . yes
C(5) C(9) C(8) C(7) 33.1(3) . . . . yes
C(5) C(9) C(10) C(11) 179.8(2) . . . . yes
C(6) C(4) C(5) C(9) 0.8(4) . . . . yes
C(6) C(7) C(8) C(9) -56.5(3) . . . . yes
C(7) C(8) C(9) C(10) -148.7(3) . . . . yes
C(8) C(9) C(10) C(11) 1.5(4) . . . . yes
C(9) C(10) Ir(1) C(26) -171.0(2) . . . . yes
C(9) C(10) Ir(1) C(42) 89.1(2) . . . . yes
C(9) C(10) C(11) C(12) -73.6(3) . . . . yes
C(9) C(10) C(11) C(16) 107.0(3) . . . . yes
C(10) Ir(1) N(2) C(17) 78.5(2) . . . . yes
C(10) Ir(1) N(2) C(21) -95.9(2) . . . . yes
C(10) Ir(1) N(3) C(33) -153.4(6) . . . . yes
C(10) Ir(1) N(3) C(37) 31.5(7) . . . . yes
C(10) Ir(1) C(26) C(25) 88.7(2) . . . . yes
C(10) Ir(1) C(26) C(27) -94.1(2) . . . . yes
C(10) Ir(1) C(42) C(41) -173.8(2) . . . . yes
C(10) Ir(1) C(42) C(43) 3.4(2) . . . . yes
C(10) C(11) C(12) C(13) -178.6(3) . . . . yes
C(10) C(11) C(16) C(15) -179.8(3) . . . . yes
C(11) C(10) Ir(1) C(26) 10.8(2) . . . . yes
C(11) C(10) Ir(1) C(42) -89.1(2) . . . . yes
C(11) C(12) C(13) C(14) -1.4(5) . . . . yes
C(11) C(16) C(15) C(14) -1.9(5) . . . . yes
C(12) C(11) C(16) C(15) 0.8(4) . . . . yes
C(12) C(13) C(14) C(15) 0.3(5) . . . . yes
C(13) C(12) C(11) C(16) 0.8(4) . . . . yes
C(13) C(14) C(15) C(16) 1.4(5) . . . . yes
C(17) N(2) Ir(1) C(26) 176.5(3) . . . . yes
C(17) N(2) Ir(1) C(42) -122(1) . . . . yes
C(17) N(2) C(21) C(20) -1.6(4) . . . . yes
C(17) N(2) C(21) C(25) -179.7(3) . . . . yes
C(17) C(18) C(19) C(20) -1.2(5) . . . . yes
C(18) C(17) N(2) C(21) 0.2(4) . . . . yes
C(18) C(19) C(20) C(21) -0.2(5) . . . . yes
C(18) C(19) C(20) C(22) -179.7(3) . . . . yes
C(19) C(20) C(21) C(25) 179.5(3) . . . . yes
C(19) C(20) C(22) C(23) -162.6(3) . . . . yes
C(20) C(21) C(25) C(24) 7.1(5) . . . . yes
C(20) C(21) C(25) C(26) -172.2(3) . . . . yes
C(20) C(22) C(23) C(24) -42.6(5) . . . . yes
C(21) N(2) Ir(1) C(26) 2.1(2) . . . . yes
C(21) N(2) Ir(1) C(42) 63(1) . . . . yes
C(21) C(20) C(22) C(23) 17.9(5) . . . . yes
C(21) C(25) C(24) C(23) -29.5(4) . . . . yes
C(21) C(25) C(26) C(27) 178.6(3) . . . . yes
C(22) C(20) C(21) C(25) -1.0(5) . . . . yes
C(22) C(23) C(24) C(25) 48.5(5) . . . . yes
C(23) C(24) C(25) C(26) 149.7(3) . . . . yes
C(24) C(25) C(26) C(27) -0.5(5) . . . . yes
C(25) C(26) Ir(1) C(42) -174.6(2) . . . . yes
C(25) C(26) C(27) C(28) -73.3(4) . . . . yes
C(25) C(26) C(27) C(32) 105.5(3) . . . . yes
C(26) Ir(1) N(3) C(33) 74.1(2) . . . . yes
C(26) Ir(1) N(3) C(37) -101.0(2) . . . . yes
C(26) Ir(1) C(42) C(41) 87.6(2) . . . . yes
C(26) Ir(1) C(42) C(43) -95.3(2) . . . . yes
C(26) C(27) C(28) C(29) 177.4(2) . . . . yes
C(26) C(27) C(32) C(31) -178.8(2) . . . . yes
C(27) C(26) Ir(1) C(42) 2.6(2) . . . . yes
C(27) C(28) C(29) C(30) 1.7(4) . . . . yes
C(27) C(32) C(31) C(30) 1.1(4) . . . . yes
C(28) C(27) C(32) C(31) 0.1(4) . . . . yes
C(28) C(29) C(30) C(31) -0.5(4) . . . . yes
C(29) C(28) C(27) C(32) -1.5(4) . . . . yes
C(29) C(30) C(31) C(32) -0.9(4) . . . . yes
C(33) N(3) Ir(1) C(42) 174.0(2) . . . . yes
C(33) N(3) C(37) C(36) 1.1(4) . . . . yes
C(33) N(3) C(37) C(41) -175.5(2) . . . . yes
C(33) C(34) C(35) C(36) 0.8(4) . . . . yes
C(34) C(33) N(3) C(37) 0.3(4) . . . . yes
C(34) C(35) C(36) C(37) 0.5(4) . . . . yes
C(34) C(35) C(36) C(38) 180.0(3) . . . . yes
C(35) C(36) C(37) C(41) 174.9(3) . . . . yes
C(35) C(36) C(38) C(39) 155.2(3) . . . . yes
C(36) C(37) C(41) C(40) 3.2(4) . . . . yes
C(36) C(37) C(41) C(42) -174.7(3) . . . . yes
C(36) C(38) C(39) C(40) 55.8(3) . . . . yes
C(37) N(3) Ir(1) C(42) -1.1(2) . . . . yes
C(37) C(36) C(38) C(39) -25.3(4) . . . . yes
C(37) C(41) C(40) C(39) 27.9(3) . . . . yes
C(37) C(41) C(42) C(43) 179.8(2) . . . . yes
C(38) C(36) C(37) C(41) -4.7(4) . . . . yes
C(38) C(39) C(40) C(41) -57.2(3) . . . . yes
C(39) C(40) C(41) C(42) -154.5(3) . . . . yes
C(40) C(41) C(42) C(43) 2.1(4) . . . . yes
C(41) C(42) C(43) C(44) -76.7(3) . . . . yes
C(41) C(42) C(43) C(48) 102.7(3) . . . . yes
C(42) C(43) C(44) C(45) 179.0(3) . . . . yes
C(42) C(43) C(48) C(47) -178.7(3) . . . . yes
C(43) C(44) C(45) C(46) 0.1(4) . . . . yes
C(43) C(48) C(47) C(46) -0.6(4) . . . . yes
C(44) C(43) C(48) C(47) 0.8(4) . . . . yes
C(44) C(45) C(46) C(47) 0.1(5) . . . . yes
C(45) C(44) C(43) C(48) -0.5(4) . . . . yes
C(45) C(46) C(47) C(48) 0.2(4) . . . . yes
C(45) C(46) C(47) C(48) 0.2(4) . . . . yes
